data_2242609
loop_
_publ_author_name
'Mague, Joel T.'
'Larrabee, Erin'
'Olivier, David'
'Vaccaro, Francesca'
'Riley, Kevin E.'
'Koplitz, Lynn V.'

_publ_section_title
;
 Crystal structures of the hexafluoridophosphate salts of the isomeric 2-,
 3- and 4-cyano-1-methylpyridinium cations and determination of
 solid-state interaction energies
;
_journal_issue 9
_journal_name_full 'Acta Crystallographica Section E'
_journal_page_first 1322
_journal_page_last 1329
_journal_paper_doi 10.1107/S2056989018011003
_journal_volume 74
_journal_year 2018
_chemical_formula_iupac 'C7 H7 N2 +, P F6 -'
_chemical_formula_moiety 'C7 H7 N2 +, F6 P -'
_chemical_formula_sum 'C7 H7 F6 N2 P'
_chemical_formula_weight 264.12
_chemical_name_systematic
;
3-Cyano-1-methylpyridinium hexafluoridophosphate
;
_space_group_crystal_system orthorhombic
_space_group_IT_number 19
_space_group_name_Hall 'P 2ac 2ab'
_space_group_name_H-M_alt 'P 21 21 21'
_symmetry_space_group_name_Hall 'P 2ac 2ab'
_symmetry_space_group_name_H-M 'P 21 21 21'
_atom_sites_solution_hydrogens geom
_atom_sites_solution_primary direct
_atom_sites_solution_secondary difmap
_audit_creation_method SHELXL-2014/7
_cell_angle_alpha 90
_cell_angle_beta 90
_cell_angle_gamma 90
_cell_formula_units_Z 4
_cell_length_a 7.8484(2)
_cell_length_b 10.8964(2)
_cell_length_c 11.8669(3)
_cell_measurement_reflns_used 9953
_cell_measurement_temperature 150(2)
_cell_measurement_theta_max 72.4017
_cell_measurement_theta_min 3.7248
_cell_volume 1014.85(4)
_computing_cell_refinement
;
<i>SAINT</i> (Bruker, 2015)
;
_computing_data_collection
;
<i>APEX2</i> (Bruker, 2015)
;
_computing_data_reduction
;
<i>SAINT</i> (Bruker, 2015)
;
_computing_molecular_graphics
;
<i>DIAMOND</i> (Brandenburg & Putz, 2012)
;
_computing_publication_material
;
<i>SHELXTL</i> (Sheldrick, 2008a)
;
_computing_structure_refinement
;
<i>SHELXL</i> (Sheldrick, 2015b)
;
_computing_structure_solution
;
<i>SHELXT</i> (Sheldrick, 2015a)
;
_diffrn_ambient_temperature 150(2)
_diffrn_detector_area_resol_mean 10.4167
_diffrn_measured_fraction_theta_full 1.000
_diffrn_measured_fraction_theta_max 1.000
_diffrn_measurement_device_type 'Bruker D8 VENTURE PHOTON 100 CMOS'
_diffrn_measurement_method '\w scans'
_diffrn_radiation_monochromator mirror
_diffrn_radiation_type CuK\a
_diffrn_radiation_wavelength 1.54178
_diffrn_reflns_av_R_equivalents 0.0339
_diffrn_reflns_limit_h_max 9
_diffrn_reflns_limit_h_min -9
_diffrn_reflns_limit_k_max 13
_diffrn_reflns_limit_k_min -13
_diffrn_reflns_limit_l_max 14
_diffrn_reflns_limit_l_min -14
_diffrn_reflns_number 15204
_diffrn_reflns_theta_full 72.000
_diffrn_reflns_theta_max 72.299
_diffrn_reflns_theta_min 5.512
_exptl_absorpt_coefficient_mu 3.093
_exptl_absorpt_correction_T_max 0.65
_exptl_absorpt_correction_T_min 0.59
_exptl_absorpt_correction_type multi-scan
_exptl_absorpt_process_details
;
(<i>SADABS</i>; Bruker, 2015)
;
_exptl_crystal_colour colourless
_exptl_crystal_density_diffrn 1.729
_exptl_crystal_density_method 'not measured'
_exptl_crystal_description block
_exptl_crystal_F_000 528
_exptl_crystal_size_max 0.260
_exptl_crystal_size_mid 0.191
_exptl_crystal_size_min 0.152
_refine_diff_density_max 0.347
_refine_diff_density_min -0.357
_refine_ls_abs_structure_details
;
Flack <i>x</i> determined using 800 quotients
[(<i>I</i>^+^)-(<i>I</i>^-^)]/[(<i>I</i>^+^)+(<i>I</i>^-^)]
(Parsons <i>et al.</i>, 2013)
;
_refine_ls_abs_structure_Flack 0.040(6)
_refine_ls_extinction_coef 0.0095(11)
_refine_ls_extinction_expression Fc^*^=kFc[1+0.001xFc^2^\l^3^/sin(2\q)]^-1/4^
_refine_ls_extinction_method
;
<i>SHELXL</i> (Sheldrick, 2015b)
;
_refine_ls_goodness_of_fit_ref 1.079
_refine_ls_hydrogen_treatment constr
_refine_ls_matrix_type full
_refine_ls_number_parameters 160
_refine_ls_number_reflns 2009
_refine_ls_number_restraints 8
_refine_ls_restrained_S_all 1.089
_refine_ls_R_factor_all 0.0364
_refine_ls_R_factor_gt 0.0357
_refine_ls_shift/su_max 0.000
_refine_ls_shift/su_mean 0.000
_refine_ls_structure_factor_coef Fsqd
_refine_ls_weighting_details 'w=1/[\s^2^(Fo^2^)+(0.0513P)^2^+0.5414P] where P=(Fo^2^+2Fc^2^)/3'
_refine_ls_weighting_scheme calc
_refine_ls_wR_factor_gt 0.0939
_refine_ls_wR_factor_ref 0.0948
_reflns_number_gt 1970
_reflns_number_total 2009
_reflns_threshold_expression 'I > 2\s(I)'
_cod_data_source_file hb7755sup1.cif
_cod_data_source_block 2
_cod_database_code 2242609
_shelx_space_group_comment
;
The symmetry employed for this shelxl refinement is uniquely defined
by the following loop, which should always be used as a source of
symmetry information in preference to the above space-group names.
They are only intended as comments.
;
_shelx_estimated_absorpt_t_min 0.500
_shelx_estimated_absorpt_t_max 0.651

loop_
_space_group_symop_operation_xyz
'x, y, z'
'-x+1/2, -y, z+1/2'
'-x, y+1/2, -z+1/2'
'x+1/2, -y+1/2, -z'

loop_
_atom_site_type_symbol
_atom_site_label
_atom_site_fract_x
_atom_site_fract_y
_atom_site_fract_z
_atom_site_U_iso_or_equiv
_atom_site_adp_type
_atom_site_calc_flag
_atom_site_occupancy
_atom_site_disorder_assembly
_atom_site_disorder_group
N N1 0.9719(3) 0.3953(2) 0.6993(2) 0.0309(5) Uani d 1 . .
N N2 0.5379(5) 0.3571(3) 0.4213(3) 0.0543(8) Uani d 1 . .
C C1 0.9963(5) 0.3420(3) 0.8133(3) 0.0446(8) Uani d 1 . .
H H1A 1.0606 0.2652 0.8073 0.067 Uiso calc 1 . .
H H1B 0.8849 0.3254 0.8475 0.067 Uiso calc 1 . .
H H1C 1.0594 0.4001 0.8606 0.067 Uiso calc 1 . .
C C2 0.8312(4) 0.3669(3) 0.6408(3) 0.0316(7) Uani d 1 . .
H H2 0.7464 0.3157 0.6733 0.038 Uiso calc 1 . .
C C3 0.8100(4) 0.4122(3) 0.5329(3) 0.0318(7) Uani d 1 . .
C C4 0.9332(4) 0.4882(3) 0.4868(3) 0.0376(7) Uani d 1 . .
H H4 0.9196 0.5206 0.4131 0.045 Uiso calc 1 . .
C C5 1.0763(5) 0.5159(4) 0.5499(3) 0.0429(8) Uani d 1 . .
H H5 1.1621 0.5680 0.5198 0.051 Uiso calc 1 . .
C C6 1.0937(4) 0.4676(3) 0.6563(3) 0.0370(7) Uani d 1 . .
H H6 1.1924 0.4856 0.6995 0.044 Uiso calc 1 . .
C C7 0.6579(5) 0.3806(3) 0.4718(3) 0.0396(8) Uani d 1 . .
P P1 0.53561(10) 0.67446(7) 0.67835(6) 0.0304(2) Uani d 1 . .
F F1 0.6869(4) 0.6015(3) 0.7338(2) 0.0688(8) Uani d 1 . .
F F4 0.3803(3) 0.7456(3) 0.6233(3) 0.0786(9) Uani d 1 . .
F F2 0.6590(4) 0.7059(3) 0.5769(2) 0.0553(8) Uani d 0.848(3) A 1
F F3 0.4755(4) 0.5537(3) 0.6115(3) 0.0647(9) Uani d 0.848(3) A 1
F F5 0.5888(5) 0.7938(3) 0.7430(4) 0.0835(14) Uani d 0.848(3) A 1
F F6 0.4049(4) 0.6385(2) 0.7769(2) 0.0522(8) Uani d 0.848(3) A 1
F F2A 0.599(2) 0.664(2) 0.5531(6) 0.0553(8) Uani d 0.152(3) A 2
F F3A 0.481(2) 0.5344(7) 0.6895(17) 0.0647(9) Uani d 0.152(3) A 2
F F5A 0.606(2) 0.8092(8) 0.679(2) 0.0835(14) Uani d 0.152(3) A 2
F F6A 0.4950(19) 0.6976(14) 0.8095(6) 0.0522(8) Uani d 0.152(3) A 2

loop_
_atom_site_aniso_label
_atom_site_aniso_U_11
_atom_site_aniso_U_22
_atom_site_aniso_U_33
_atom_site_aniso_U_12
_atom_site_aniso_U_13
_atom_site_aniso_U_23
N1 0.0269(11) 0.0281(12) 0.0378(13) 0.0013(11) 0.0057(11) 0.0006(10)
N2 0.0478(18) 0.0555(19) 0.0597(19) -0.0142(16) -0.0071(18) -0.0133(16)
C1 0.0425(19) 0.0486(19) 0.0428(17) -0.0023(15) -0.0016(15) 0.0112(15)
C2 0.0278(15) 0.0254(13) 0.0416(16) -0.0037(12) 0.0070(12) -0.0030(11)
C3 0.0314(15) 0.0234(13) 0.0406(16) -0.0029(12) 0.0030(13) -0.0071(12)
C4 0.0423(19) 0.0321(15) 0.0385(16) -0.0098(14) 0.0023(14) -0.0003(13)
C5 0.0374(18) 0.0435(19) 0.0477(19) -0.0147(15) 0.0036(15) 0.0047(15)
C6 0.0286(15) 0.0370(17) 0.0453(18) -0.0060(13) 0.0026(13) 0.0000(14)
C7 0.0397(17) 0.0359(16) 0.0431(17) -0.0079(14) -0.0002(15) -0.0096(15)
P1 0.0261(4) 0.0322(4) 0.0331(4) 0.0031(3) 0.0033(3) 0.0003(3)
F1 0.0616(15) 0.095(2) 0.0500(13) 0.0445(15) -0.0073(12) 0.0000(13)
F4 0.0455(14) 0.090(2) 0.100(2) 0.0266(14) -0.0090(14) 0.0258(19)
F2 0.0416(16) 0.078(2) 0.0465(14) -0.0058(14) 0.0129(13) 0.0148(14)
F3 0.0441(13) 0.0667(17) 0.083(2) -0.0172(14) 0.0128(17) -0.0386(17)
F5 0.0592(17) 0.0662(19) 0.125(4) -0.0103(14) 0.011(2) -0.064(2)
F6 0.0469(15) 0.0530(16) 0.0567(15) 0.0087(11) 0.0262(13) 0.0062(12)
F2A 0.0416(16) 0.078(2) 0.0465(14) -0.0058(14) 0.0129(13) 0.0148(14)
F3A 0.0441(13) 0.0667(17) 0.083(2) -0.0172(14) 0.0128(17) -0.0386(17)
F5A 0.0592(17) 0.0662(19) 0.125(4) -0.0103(14) 0.011(2) -0.064(2)
F6A 0.0469(15) 0.0530(16) 0.0567(15) 0.0087(11) 0.0262(13) 0.0062(12)

loop_
_atom_type_symbol
_atom_type_description
_atom_type_scat_dispersion_real
_atom_type_scat_dispersion_imag
_atom_type_scat_source
C C 0.0181 0.0091 'International Tables Vol C Tables 4.2.6.8 and 6.1.1.4'
H H 0.0000 0.0000 'International Tables Vol C Tables 4.2.6.8 and 6.1.1.4'
N N 0.0311 0.0180 'International Tables Vol C Tables 4.2.6.8 and 6.1.1.4'
F F 0.0727 0.0534 'International Tables Vol C Tables 4.2.6.8 and 6.1.1.4'
P P 0.2955 0.4335 'International Tables Vol C Tables 4.2.6.8 and 6.1.1.4'

loop_
_geom_angle_atom_site_label_1
_geom_angle_atom_site_label_2
_geom_angle_atom_site_label_3
_geom_angle
C6 N1 C2 121.7(3)
C6 N1 C1 119.1(3)
C2 N1 C1 119.2(3)
N1 C1 H1A 109.5
N1 C1 H1B 109.5
H1A C1 H1B 109.5
N1 C1 H1C 109.5
H1A C1 H1C 109.5
H1B C1 H1C 109.5
N1 C2 C3 119.8(3)
N1 C2 H2 120.1
C3 C2 H2 120.1
C2 C3 C4 119.7(3)
C2 C3 C7 118.8(3)
C4 C3 C7 121.6(3)
C5 C4 C3 119.0(3)
C5 C4 H4 120.5
C3 C4 H4 120.5
C6 C5 C4 119.5(3)
C6 C5 H5 120.2
C4 C5 H5 120.2
N1 C6 C5 120.3(3)
N1 C6 H6 119.8
C5 C6 H6 119.8
N2 C7 C3 178.5(4)
F5A P1 F2A 87.9(12)
F5 P1 F1 90.8(2)
F5A P1 F1 101.8(8)
F2A P1 F1 96.9(7)
F5 P1 F2 91.7(2)
F1 P1 F2 88.03(15)
F5 P1 F4 90.1(2)
F5A P1 F4 79.4(8)
F2A P1 F4 83.6(7)
F1 P1 F4 178.71(18)
F2 P1 F4 92.93(16)
F5A P1 F3A 172.8(10)
F2A P1 F3A 95.4(10)
F1 P1 F3A 71.5(7)
F4 P1 F3A 107.3(7)
F5 P1 F6 90.9(2)
F1 P1 F6 93.12(15)
F2 P1 F6 177.11(18)
F4 P1 F6 85.88(16)
F5 P1 F3 178.3(2)
F1 P1 F3 90.83(19)
F2 P1 F3 88.94(18)
F4 P1 F3 88.3(2)
F6 P1 F3 88.39(17)
F5A P1 F6A 85.2(11)
F2A P1 F6A 171.6(9)
F1 P1 F6A 79.9(5)
F4 P1 F6A 99.8(5)
F3A P1 F6A 91.0(9)

loop_
_geom_bond_atom_site_label_1
_geom_bond_atom_site_label_2
_geom_bond_distance
N1 C6 1.340(4)
N1 C2 1.341(4)
N1 C1 1.485(4)
N2 C7 1.145(5)
C1 H1A 0.9800
C1 H1B 0.9800
C1 H1C 0.9800
C2 C3 1.382(5)
C2 H2 0.9500
C3 C4 1.385(4)
C3 C7 1.438(5)
C4 C5 1.383(5)
C4 H4 0.9500
C5 C6 1.375(5)
C5 H5 0.9500
C6 H6 0.9500
P1 F5 1.567(3)
P1 F5A 1.569(6)
P1 F2A 1.572(6)
P1 F1 1.573(2)
P1 F2 1.582(2)
P1 F4 1.586(3)
P1 F3A 1.590(6)
P1 F6 1.604(2)
P1 F3 1.607(3)
P1 F6A 1.608(6)

loop_
_geom_hbond_atom_site_label_D
_geom_hbond_atom_site_label_H
_geom_hbond_atom_site_label_A
_geom_hbond_site_symmetry_A
_geom_hbond_distance_DH
_geom_hbond_distance_HA
_geom_hbond_distance_DA
_geom_hbond_angle_DHA
C1 H1B F4 3_646 0.98 2.28 3.225(5) 161
C2 H2 F6 3_646 0.95 2.34 3.253(4) 160
C6 H6 F6 1_655 0.95 2.53 3.389(5) 150

loop_
_geom_torsion_atom_site_label_1
_geom_torsion_atom_site_label_2
_geom_torsion_atom_site_label_3
_geom_torsion_atom_site_label_4
_geom_torsion
C6 N1 C2 C3 0.3(4)
C1 N1 C2 C3 -177.6(3)
N1 C2 C3 C4 -0.9(4)
N1 C2 C3 C7 -179.9(3)
C2 C3 C4 C5 0.7(5)
C7 C3 C4 C5 179.6(3)
C3 C4 C5 C6 0.2(5)
C2 N1 C6 C5 0.5(5)
C1 N1 C6 C5 178.5(3)
C4 C5 C6 N1 -0.8(6)

_cod_database_fobs_code 2242609
